data_1567505
loop_
_publ_author_name
'Pokhrel, Indira'
'Reddy, Guda Dinneswara'
'Kwon, Taejin'
'Choi, Eungyeong'
'Chun, Yu Sung'
'Lee, Sang Tak'
'Sung, Bong June'
'Lee, Duck Hyung'
'Bin Oh, Han'
'Yoon, Kyung Byung'

_publ_section_title
;
 Insights into the directions to increase turnover frequency and turnover
 number during photochemical water oxidation with molecular Ru catalysts
;
_journal_issue 10
_journal_name_full 'Energy &amp; Environmental Science'
_journal_page_first 4259
_journal_page_last 4288
_journal_paper_doi 10.1039/D2EE01128J
_journal_volume 15
_journal_year 2022
_chemical_formula_moiety 'C28 H26 N8 Ru, 2(F6 P), C2 H3 N'
_chemical_formula_sum 'C30 H29 F12 N9 P2 Ru'
_chemical_formula_weight 906.63
_space_group_crystal_system triclinic
_space_group_IT_number 2
_space_group_name_Hall '-P 1'
_space_group_name_H-M_alt 'P -1'
_atom_sites_solution_hydrogens geom
_audit_creation_method SHELXL-2014/7
_audit_update_record
;
2018-06-11 deposited with the CCDC.	2022-08-15 downloaded from the CCDC.
;
_cell_angle_alpha 77.5866(17)
_cell_angle_beta 84.0528(19)
_cell_angle_gamma 84.8406(18)
_cell_formula_units_Z 2
_cell_length_a 8.2606(4)
_cell_length_b 10.7980(5)
_cell_length_c 20.5518(10)
_cell_measurement_reflns_used 9919
_cell_measurement_temperature 223(2)
_cell_measurement_theta_max 28.13
_cell_measurement_theta_min 2.37
_cell_volume 1776.36(15)
_computing_cell_refinement 'Bruker SAINT'
_computing_data_collection 'Bruker APEX2'
_computing_data_reduction 'Bruker SAINT'
_computing_molecular_graphics 'Bruker SHELXTL'
_computing_publication_material 'Bruker SHELXTL'
_computing_structure_refinement 'SHELXL-2014/7 (Sheldrick, 2014)'
_computing_structure_solution 'Bruker SHELXTL'
_diffrn_ambient_temperature 223(2)
_diffrn_measured_fraction_theta_full 0.999
_diffrn_measured_fraction_theta_max 0.997
_diffrn_measurement_device_type 'PHOTON 100 CMOS'
_diffrn_measurement_method '\f and \w scans'
_diffrn_radiation_type MoK\a
_diffrn_radiation_wavelength 0.71073
_diffrn_reflns_av_R_equivalents 0.0593
_diffrn_reflns_av_unetI/netI 0.0348
_diffrn_reflns_Laue_measured_fraction_full 0.999
_diffrn_reflns_Laue_measured_fraction_max 0.997
_diffrn_reflns_limit_h_max 11
_diffrn_reflns_limit_h_min -11
_diffrn_reflns_limit_k_max 14
_diffrn_reflns_limit_k_min -14
_diffrn_reflns_limit_l_max 27
_diffrn_reflns_limit_l_min -27
_diffrn_reflns_number 63936
_diffrn_reflns_point_group_measured_fraction_full 0.999
_diffrn_reflns_point_group_measured_fraction_max 0.997
_diffrn_reflns_theta_full 25.242
_diffrn_reflns_theta_max 28.376
_diffrn_reflns_theta_min 2.367
_exptl_absorpt_coefficient_mu 0.632
_exptl_absorpt_correction_T_max 0.7457
_exptl_absorpt_correction_T_min 0.7094
_exptl_absorpt_correction_type multi-scan
_exptl_absorpt_process_details 'Bruker SADABS'
_exptl_crystal_colour Purple
_exptl_crystal_density_diffrn 1.695
_exptl_crystal_description Plate
_exptl_crystal_F_000 908
_exptl_crystal_size_max 0.220
_exptl_crystal_size_mid 0.140
_exptl_crystal_size_min 0.050
_refine_diff_density_max 0.751
_refine_diff_density_min -0.521
_refine_diff_density_rms 0.092
_refine_ls_extinction_method none
_refine_ls_goodness_of_fit_ref 1.066
_refine_ls_hydrogen_treatment constr
_refine_ls_matrix_type full
_refine_ls_number_parameters 526
_refine_ls_number_reflns 8864
_refine_ls_number_restraints 0
_refine_ls_restrained_S_all 1.066
_refine_ls_R_factor_all 0.0549
_refine_ls_R_factor_gt 0.0383
_refine_ls_shift/su_max 0.002
_refine_ls_shift/su_mean 0.000
_refine_ls_structure_factor_coef Fsqd
_refine_ls_weighting_details 'w=1/[\s^2^(Fo^2^)+(0.0317P)^2^+2.1835P] where P=(Fo^2^+2Fc^2^)/3'
_refine_ls_weighting_scheme calc
_refine_ls_wR_factor_gt 0.0796
_refine_ls_wR_factor_ref 0.0875
_reflns_Friedel_coverage 0.000
_reflns_number_gt 7383
_reflns_number_total 8864
_reflns_threshold_expression 'I > 2\s(I)'
_cod_data_source_file d2ee01128j2.cif
_cod_data_source_block Ru_Pic_B
_cod_depositor_comments
;
The following automatic conversions were performed:

data item '_exptl_absorpt_correction_type' value 'Multi-scan' was
changed to 'multi-scan' in accordance with the
/home/data/users/saulius/crontab/automatic-downloads/rss-feeds/RSC/lib/dictionaries/cif_core.dic
dictionary named 'cif_core.dic' version 2.4.2 last updated on
2011-04-26.

Automatic conversion script
Id: cif_fix_values 7556 2019-12-06 15:28:31Z antanas 

 Adding full bibliography for 1567503--1567505.cif.
;
_cod_database_code 1567505
_shelx_shelxl_version_number 2014/7
_shelx_space_group_comment
; 
The symmetry employed for this shelxl refinement is uniquely defined 
by the following loop, which should always be used as a source of 
symmetry information in preference to the above space-group names. 
They are only intended as comments. 
;
_shelx_estimated_absorpt_t_min 0.873
_shelx_estimated_absorpt_t_max 0.969

loop_
_space_group_symop_operation_xyz
'x, y, z'
'-x, -y, -z'

loop_
_atom_site_label
_atom_site_type_symbol
_atom_site_fract_x
_atom_site_fract_y
_atom_site_fract_z
_atom_site_U_iso_or_equiv
_atom_site_adp_type
_atom_site_occupancy
_atom_site_site_symmetry_order
_atom_site_calc_flag
_atom_site_refinement_flags_posn
_atom_site_refinement_flags_adp
_atom_site_refinement_flags_occupancy
_atom_site_disorder_assembly
_atom_site_disorder_group
Ru1 Ru 0.99405(2) 0.67024(2) 0.73470(2) 0.01890(6) Uani 1 1 d . . . . .
N1 N 1.2171(2) 0.57542(19) 0.70440(10) 0.0217(4) Uani 1 1 d . . . . .
N2 N 1.3255(2) 0.66433(19) 0.67220(10) 0.0229(4) Uani 1 1 d . . . . .
N3 N 1.1270(2) 0.81254(18) 0.69448(9) 0.0201(4) Uani 1 1 d . . . . .
N4 N 0.8362(2) 0.8112(2) 0.74670(10) 0.0228(4) Uani 1 1 d . . . . .
N5 N 0.6596(2) 0.6606(2) 0.79303(11) 0.0274(5) Uani 1 1 d . . . . .
N6 N 0.7865(2) 0.5730(2) 0.78120(10) 0.0246(4) Uani 1 1 d . . . . .
C1 C 1.2932(3) 0.4646(2) 0.69928(13) 0.0276(5) Uani 1 1 d . . . . .
H1 H 1.2498 0.3856 0.7172 0.033 Uiso 1 1 calc R U . . .
C2 C 1.4471(3) 0.4794(3) 0.66373(14) 0.0329(6) Uani 1 1 d . . . . .
H2 H 1.5232 0.4147 0.6535 0.040 Uiso 1 1 calc R U . . .
C3 C 1.4631(3) 0.6068(3) 0.64719(13) 0.0305(6) Uani 1 1 d . . . . .
H3 H 1.5532 0.6474 0.6229 0.037 Uiso 1 1 calc R U . . .
C4 C 1.2789(3) 0.7942(2) 0.66751(11) 0.0227(5) Uani 1 1 d . . . . .
C5 C 1.3738(3) 0.8943(3) 0.63921(13) 0.0291(6) Uani 1 1 d . . . . .
H5 H 1.4808 0.8806 0.6204 0.035 Uiso 1 1 calc R U . . .
C6 C 1.3046(3) 1.0154(3) 0.63985(14) 0.0330(6) Uani 1 1 d . . . . .
H6 H 1.3664 1.0856 0.6218 0.040 Uiso 1 1 calc R U . . .
C7 C 1.1456(3) 1.0354(3) 0.66660(13) 0.0308(6) Uani 1 1 d . . . . .
H7 H 1.0993 1.1183 0.6660 0.037 Uiso 1 1 calc R U . . .
C8 C 1.0569(3) 0.9322(2) 0.69402(12) 0.0241(5) Uani 1 1 d . . . . .
C9 C 0.8867(3) 0.9311(2) 0.72480(12) 0.0248(5) Uani 1 1 d . . . . .
C10 C 0.7801(3) 1.0339(3) 0.73242(14) 0.0334(6) Uani 1 1 d . . . . .
H10 H 0.8128 1.1172 0.7180 0.040 Uiso 1 1 calc R U . . .
C11 C 0.6235(4) 1.0117(3) 0.76179(15) 0.0406(7) Uani 1 1 d . . . . .
H11 H 0.5498 1.0813 0.7668 0.049 Uiso 1 1 calc R U . . .
C12 C 0.5730(3) 0.8903(3) 0.78378(14) 0.0378(7) Uani 1 1 d . . . . .
H12 H 0.4671 0.8757 0.8039 0.045 Uiso 1 1 calc R U . . .
C13 C 0.6854(3) 0.7906(3) 0.77487(12) 0.0269(5) Uani 1 1 d . . . . .
C14 C 0.5241(3) 0.6005(3) 0.82143(14) 0.0361(7) Uani 1 1 d . . . . .
H14 H 0.4232 0.6397 0.8343 0.043 Uiso 1 1 calc R U . . .
C15 C 0.5608(3) 0.4740(3) 0.82782(14) 0.0380(7) Uani 1 1 d . . . . .
H15 H 0.4912 0.4085 0.8457 0.046 Uiso 1 1 calc R U . . .
C16 C 0.7247(3) 0.4610(3) 0.80224(13) 0.0309(6) Uani 1 1 d . . . . .
H16 H 0.7829 0.3827 0.8004 0.037 Uiso 1 1 calc R U . . .
N7 N 0.9139(2) 0.66283(19) 0.64281(10) 0.0202(4) Uani 1 1 d . . . . .
C17 C 0.8715(3) 0.7655(2) 0.59622(12) 0.0235(5) Uani 1 1 d . . . . .
H17 H 0.8789 0.8466 0.6051 0.028 Uiso 1 1 calc R U . . .
C18 C 0.8178(3) 0.7575(2) 0.53622(13) 0.0266(5) Uani 1 1 d . . . . .
H18 H 0.7889 0.8320 0.5054 0.032 Uiso 1 1 calc R U . . .
C19 C 0.8063(3) 0.6396(2) 0.52108(12) 0.0253(5) Uani 1 1 d . . . . .
C20 C 0.8512(3) 0.5336(2) 0.56904(13) 0.0267(5) Uani 1 1 d . . . . .
H20 H 0.8462 0.4517 0.5609 0.032 Uiso 1 1 calc R U . . .
C21 C 0.9027(3) 0.5482(2) 0.62820(12) 0.0249(5) Uani 1 1 d . . . . .
H21 H 0.9315 0.4749 0.6599 0.030 Uiso 1 1 calc R U . . .
C22 C 0.7494(4) 0.6255(3) 0.45654(14) 0.0398(7) Uani 1 1 d . . . . .
H22A H 0.6371 0.6597 0.4536 0.060 Uiso 1 1 calc R U . . .
H22B H 0.7566 0.5362 0.4545 0.060 Uiso 1 1 calc R U . . .
H22C H 0.8175 0.6715 0.4195 0.060 Uiso 1 1 calc R U . . .
N8 N 1.0757(2) 0.65535(19) 0.82926(10) 0.0218(4) Uani 1 1 d . . . . .
C23 C 1.1096(3) 0.5391(2) 0.86656(12) 0.0263(5) Uani 1 1 d . . . . .
H23 H 1.0945 0.4677 0.8491 0.032 Uiso 1 1 calc R U . . .
C24 C 1.1653(3) 0.5198(3) 0.92901(13) 0.0328(6) Uani 1 1 d . . . . .
H24 H 1.1871 0.4366 0.9531 0.039 Uiso 1 1 calc R U . . .
C25 C 1.1894(4) 0.6224(3) 0.95654(13) 0.0358(6) Uani 1 1 d . . . . .
C26 C 1.1530(4) 0.7418(3) 0.91839(14) 0.0372(7) Uani 1 1 d . . . . .
H26 H 1.1661 0.8144 0.9351 0.045 Uiso 1 1 calc R U . . .
C27 C 1.0976(3) 0.7551(3) 0.85614(13) 0.0305(6) Uani 1 1 d . . . . .
H27 H 1.0741 0.8375 0.8313 0.037 Uiso 1 1 calc R U . . .
C28 C 1.2525(5) 0.6050(4) 1.02399(16) 0.0543(9) Uani 1 1 d . . . . .
H28A H 1.3640 0.6296 1.0187 0.081 Uiso 1 1 calc R U . . .
H28B H 1.2494 0.5166 1.0467 0.081 Uiso 1 1 calc R U . . .
H28C H 1.1850 0.6578 1.0503 0.081 Uiso 1 1 calc R U . . .
P1 P 0.27568(9) 0.82720(7) 0.46111(4) 0.03008(15) Uani 1 1 d . . . . .
F1 F 0.3784(3) 0.7575(2) 0.40769(11) 0.0639(6) Uani 1 1 d . . . . .
F2 F 0.2456(3) 0.6968(2) 0.51115(12) 0.0782(7) Uani 1 1 d . . . . .
F3 F 0.1735(2) 0.9004(2) 0.51283(11) 0.0614(6) Uani 1 1 d . . . . .
F4 F 0.3035(3) 0.95965(18) 0.41097(10) 0.0565(5) Uani 1 1 d . . . . .
F5 F 0.1148(2) 0.8155(2) 0.42688(10) 0.0568(5) Uani 1 1 d . . . . .
F6 F 0.4394(2) 0.8375(2) 0.49369(10) 0.0537(5) Uani 1 1 d . . . . .
P2 P 0.16316(11) 0.15153(7) 0.85094(4) 0.04221(19) Uani 1 1 d . . . . .
F7A F 0.271(2) 0.2510(16) 0.8684(10) 0.095(4) Uani 0.5 1 d . . P A 1
F8A F 0.2657(9) 0.1683(5) 0.7804(3) 0.0671(19) Uani 0.5 1 d . . P A 1
F9A F 0.0517(18) 0.0592(12) 0.8302(5) 0.076(3) Uani 0.5 1 d . . P A 1
F10A F 0.0680(9) 0.1343(9) 0.9215(4) 0.093(3) Uani 0.5 1 d . . P A 1
F7B F 0.299(2) 0.2394(14) 0.8446(10) 0.141(7) Uani 0.5 1 d . . P A 2
F8B F 0.2439(10) 0.0879(10) 0.7940(4) 0.127(3) Uani 0.5 1 d . . P A 2
F9B F 0.027(2) 0.0575(15) 0.8561(8) 0.140(6) Uani 0.5 1 d . . P A 2
F10B F 0.0688(19) 0.2026(11) 0.9071(6) 0.183(7) Uani 0.5 1 d . . P A 2
F11 F 0.0515(3) 0.2626(2) 0.81190(18) 0.1052(11) Uani 1 1 d . . . . .
F12 F 0.2818(4) 0.0430(3) 0.88771(17) 0.1122(11) Uani 1 1 d . . . . .
C29 C 0.7019(8) 0.9771(6) 0.9432(3) 0.111(2) Uani 1 1 d . . . . .
H29A H 0.8048 0.9960 0.9171 0.167 Uiso 1 1 calc R U . . .
H29B H 0.7077 0.9893 0.9883 0.167 Uiso 1 1 calc R U . . .
H29C H 0.6148 1.0335 0.9227 0.167 Uiso 1 1 calc R U . . .
C30 C 0.6699(7) 0.8475(7) 0.9455(2) 0.0912(17) Uani 1 1 d . . . . .
N9 N 0.6412(9) 0.7483(6) 0.9463(3) 0.139(2) Uani 1 1 d . . . . .

loop_
_atom_site_aniso_label
_atom_site_aniso_U_11
_atom_site_aniso_U_22
_atom_site_aniso_U_33
_atom_site_aniso_U_23
_atom_site_aniso_U_13
_atom_site_aniso_U_12
Ru1 0.01506(9) 0.02266(10) 0.01907(10) -0.00490(7) -0.00026(6) -0.00179(7)
N1 0.0184(10) 0.0259(10) 0.0210(10) -0.0050(8) -0.0015(8) -0.0016(8)
N2 0.0174(10) 0.0283(11) 0.0231(10) -0.0063(8) 0.0014(8) -0.0027(8)
N3 0.0187(9) 0.0232(10) 0.0191(9) -0.0045(8) -0.0023(7) -0.0031(8)
N4 0.0182(10) 0.0307(11) 0.0205(10) -0.0082(8) -0.0036(8) 0.0021(8)
N5 0.0152(10) 0.0400(13) 0.0264(11) -0.0076(9) 0.0029(8) -0.0024(9)
N6 0.0184(10) 0.0329(11) 0.0223(10) -0.0056(9) 0.0002(8) -0.0043(8)
C1 0.0284(13) 0.0271(13) 0.0283(13) -0.0082(10) -0.0051(10) 0.0012(10)
C2 0.0271(13) 0.0364(15) 0.0359(15) -0.0134(12) -0.0014(11) 0.0074(11)
C3 0.0187(12) 0.0426(16) 0.0302(14) -0.0112(12) 0.0023(10) 0.0006(11)
C4 0.0212(12) 0.0294(13) 0.0181(11) -0.0046(9) -0.0022(9) -0.0045(10)
C5 0.0231(12) 0.0353(14) 0.0282(13) -0.0032(11) 0.0009(10) -0.0098(11)
C6 0.0342(15) 0.0313(14) 0.0330(14) -0.0010(11) -0.0035(12) -0.0131(11)
C7 0.0375(15) 0.0244(13) 0.0304(14) -0.0035(11) -0.0059(11) -0.0030(11)
C8 0.0256(12) 0.0265(12) 0.0203(11) -0.0045(10) -0.0049(9) -0.0003(10)
C9 0.0260(12) 0.0268(12) 0.0221(12) -0.0064(10) -0.0047(10) 0.0020(10)
C10 0.0367(15) 0.0291(14) 0.0339(14) -0.0083(11) -0.0041(12) 0.0065(11)
C11 0.0363(16) 0.0400(17) 0.0432(17) -0.0112(13) -0.0024(13) 0.0155(13)
C12 0.0244(14) 0.0519(18) 0.0359(15) -0.0120(14) 0.0005(12) 0.0068(12)
C13 0.0200(12) 0.0385(14) 0.0227(12) -0.0093(11) -0.0018(9) 0.0019(10)
C14 0.0185(12) 0.0560(19) 0.0329(15) -0.0062(13) 0.0030(11) -0.0100(12)
C15 0.0266(14) 0.0530(19) 0.0338(15) -0.0033(13) 0.0008(11) -0.0178(13)
C16 0.0297(14) 0.0364(15) 0.0275(13) -0.0053(11) -0.0025(11) -0.0097(11)
N7 0.0165(9) 0.0244(10) 0.0200(10) -0.0050(8) -0.0008(7) -0.0024(8)
C17 0.0223(12) 0.0223(12) 0.0257(12) -0.0049(10) -0.0014(10) -0.0015(9)
C18 0.0264(13) 0.0271(13) 0.0245(12) -0.0018(10) -0.0042(10) 0.0011(10)
C19 0.0172(11) 0.0350(14) 0.0246(12) -0.0107(10) -0.0012(9) 0.0026(10)
C20 0.0252(12) 0.0268(13) 0.0315(13) -0.0135(11) -0.0041(10) 0.0000(10)
C21 0.0246(12) 0.0242(12) 0.0257(12) -0.0046(10) -0.0037(10) 0.0005(10)
C22 0.0447(17) 0.0453(17) 0.0333(15) -0.0155(13) -0.0171(13) 0.0104(14)
N8 0.0183(10) 0.0268(11) 0.0208(10) -0.0054(8) -0.0020(8) -0.0029(8)
C23 0.0268(13) 0.0259(13) 0.0259(13) -0.0031(10) -0.0023(10) -0.0051(10)
C24 0.0330(14) 0.0351(15) 0.0267(13) 0.0026(11) -0.0029(11) -0.0048(11)
C25 0.0335(15) 0.0508(18) 0.0237(13) -0.0067(12) -0.0033(11) -0.0076(13)
C26 0.0471(17) 0.0373(16) 0.0324(15) -0.0155(12) -0.0098(13) -0.0024(13)
C27 0.0340(14) 0.0286(13) 0.0300(14) -0.0077(11) -0.0055(11) -0.0002(11)
C28 0.063(2) 0.072(2) 0.0304(16) -0.0060(16) -0.0194(15) -0.0116(19)
P1 0.0279(4) 0.0291(4) 0.0334(4) -0.0052(3) -0.0051(3) -0.0029(3)
F1 0.0560(13) 0.0741(15) 0.0742(15) -0.0490(12) -0.0141(11) 0.0198(11)
F2 0.113(2) 0.0458(12) 0.0712(15) 0.0191(11) -0.0319(14) -0.0275(13)
F3 0.0442(11) 0.0862(16) 0.0600(13) -0.0359(12) 0.0098(10) -0.0039(10)
F4 0.0607(13) 0.0380(10) 0.0637(13) 0.0042(9) -0.0005(10) -0.0069(9)
F5 0.0362(10) 0.0841(15) 0.0517(12) -0.0079(11) -0.0137(9) -0.0163(10)
F6 0.0357(10) 0.0761(14) 0.0577(12) -0.0284(11) -0.0145(9) -0.0011(9)
P2 0.0481(5) 0.0288(4) 0.0497(5) -0.0113(3) 0.0037(4) -0.0037(3)
F7A 0.080(7) 0.067(5) 0.161(9) -0.058(6) -0.032(6) -0.019(4)
F8A 0.069(3) 0.060(3) 0.059(3) 0.001(3) 0.022(3) 0.006(3)
F9A 0.110(10) 0.047(4) 0.086(4) -0.031(3) -0.035(5) -0.020(4)
F10A 0.074(4) 0.151(8) 0.050(3) -0.013(4) 0.021(3) -0.038(5)
F7B 0.088(9) 0.070(8) 0.25(2) 0.036(9) -0.070(12) -0.044(7)
F8B 0.079(5) 0.216(10) 0.119(7) -0.121(7) -0.024(5) 0.052(7)
F9B 0.079(5) 0.065(5) 0.267(19) -0.017(10) 0.008(11) -0.031(4)
F10B 0.271(14) 0.154(11) 0.116(9) -0.074(8) 0.089(8) 0.016(9)
F11 0.0648(17) 0.0640(16) 0.174(3) 0.0118(18) -0.0352(18) 0.0047(13)
F12 0.125(3) 0.0632(17) 0.136(3) 0.0196(17) -0.050(2) 0.0059(17)
C29 0.125(5) 0.139(6) 0.075(4) -0.014(4) -0.007(3) -0.051(4)
C30 0.101(4) 0.120(5) 0.051(3) -0.002(3) -0.015(3) -0.025(4)
N9 0.199(7) 0.123(5) 0.095(4) 0.003(4) -0.045(4) -0.041(5)

loop_
_atom_type_symbol
_atom_type_description
_atom_type_scat_dispersion_real
_atom_type_scat_dispersion_imag
_atom_type_scat_source
C C 0.0033 0.0016 'International Tables Vol C Tables 4.2.6.8 and 6.1.1.4'
H H 0.0000 0.0000 'International Tables Vol C Tables 4.2.6.8 and 6.1.1.4'
N N 0.0061 0.0033 'International Tables Vol C Tables 4.2.6.8 and 6.1.1.4'
F F 0.0171 0.0103 'International Tables Vol C Tables 4.2.6.8 and 6.1.1.4'
P P 0.1023 0.0942 'International Tables Vol C Tables 4.2.6.8 and 6.1.1.4'
Ru Ru -1.2594 0.8363 'International Tables Vol C Tables 4.2.6.8 and 6.1.1.4'

loop_
_geom_angle_atom_site_label_1
_geom_angle_atom_site_label_2
_geom_angle_atom_site_label_3
_geom_angle
_geom_angle_site_symmetry_1
_geom_angle_site_symmetry_3
_geom_angle_publ_flag
N4 Ru1 N3 80.60(8) . . ?
N4 Ru1 N7 92.66(8) . . ?
N3 Ru1 N7 92.19(8) . . ?
N4 Ru1 N8 92.14(8) . . ?
N3 Ru1 N8 92.82(8) . . ?
N7 Ru1 N8 173.56(8) . . ?
N4 Ru1 N6 78.24(8) . . ?
N3 Ru1 N6 158.82(8) . . ?
N7 Ru1 N6 87.81(8) . . ?
N8 Ru1 N6 88.97(8) . . ?
N4 Ru1 N1 158.57(8) . . ?
N3 Ru1 N1 77.98(8) . . ?
N7 Ru1 N1 87.49(7) . . ?
N8 Ru1 N1 89.61(8) . . ?
N6 Ru1 N1 123.16(8) . . ?
C1 N1 N2 104.65(19) . . ?
C1 N1 Ru1 145.51(18) . . ?
N2 N1 Ru1 109.58(14) . . ?
C3 N2 N1 110.8(2) . . ?
C3 N2 C4 130.1(2) . . ?
N1 N2 C4 118.98(19) . . ?
C4 N3 C8 121.1(2) . . ?
C4 N3 Ru1 121.65(16) . . ?
C8 N3 Ru1 117.21(16) . . ?
C13 N4 C9 121.7(2) . . ?
C13 N4 Ru1 121.23(18) . . ?
C9 N4 Ru1 117.09(16) . . ?
C14 N5 N6 110.5(2) . . ?
C14 N5 C13 130.5(2) . . ?
N6 N5 C13 119.04(19) . . ?
C16 N6 N5 104.8(2) . . ?
C16 N6 Ru1 145.67(19) . . ?
N5 N6 Ru1 109.47(15) . . ?
N1 C1 C2 111.5(2) . . ?
N1 C1 H1 124.2 . . ?
C2 C1 H1 124.2 . . ?
C3 C2 C1 105.6(2) . . ?
C3 C2 H2 127.2 . . ?
C1 C2 H2 127.2 . . ?
N2 C3 C2 107.4(2) . . ?
N2 C3 H3 126.3 . . ?
C2 C3 H3 126.3 . . ?
N3 C4 C5 122.0(2) . . ?
N3 C4 N2 111.7(2) . . ?
C5 C4 N2 126.3(2) . . ?
C6 C5 C4 117.1(2) . . ?
C6 C5 H5 121.5 . . ?
C4 C5 H5 121.5 . . ?
C5 C6 C7 121.3(2) . . ?
C5 C6 H6 119.3 . . ?
C7 C6 H6 119.3 . . ?
C8 C7 C6 119.1(2) . . ?
C8 C7 H7 120.5 . . ?
C6 C7 H7 120.5 . . ?
N3 C8 C7 119.4(2) . . ?
N3 C8 C9 112.3(2) . . ?
C7 C8 C9 128.3(2) . . ?
N4 C9 C10 119.4(2) . . ?
N4 C9 C8 112.8(2) . . ?
C10 C9 C8 127.9(2) . . ?
C9 C10 C11 118.6(3) . . ?
C9 C10 H10 120.7 . . ?
C11 C10 H10 120.7 . . ?
C12 C11 C10 121.7(3) . . ?
C12 C11 H11 119.1 . . ?
C10 C11 H11 119.1 . . ?
C11 C12 C13 117.1(3) . . ?
C11 C12 H12 121.4 . . ?
C13 C12 H12 121.4 . . ?
N4 C13 C12 121.5(3) . . ?
N4 C13 N5 112.0(2) . . ?
C12 C13 N5 126.5(2) . . ?
C15 C14 N5 107.6(2) . . ?
C15 C14 H14 126.2 . . ?
N5 C14 H14 126.2 . . ?
C14 C15 C16 105.7(2) . . ?
C14 C15 H15 127.1 . . ?
C16 C15 H15 127.1 . . ?
N6 C16 C15 111.3(3) . . ?
N6 C16 H16 124.3 . . ?
C15 C16 H16 124.3 . . ?
C17 N7 C21 116.9(2) . . ?
C17 N7 Ru1 124.47(16) . . ?
C21 N7 Ru1 118.66(16) . . ?
N7 C17 C18 123.1(2) . . ?
N7 C17 H17 118.5 . . ?
C18 C17 H17 118.5 . . ?
C17 C18 C19 120.1(2) . . ?
C17 C18 H18 119.9 . . ?
C19 C18 H18 119.9 . . ?
C18 C19 C20 116.7(2) . . ?
C18 C19 C22 122.3(2) . . ?
C20 C19 C22 121.0(2) . . ?
C21 C20 C19 120.3(2) . . ?
C21 C20 H20 119.9 . . ?
C19 C20 H20 119.9 . . ?
N7 C21 C20 122.9(2) . . ?
N7 C21 H21 118.5 . . ?
C20 C21 H21 118.5 . . ?
C19 C22 H22A 109.5 . . ?
C19 C22 H22B 109.5 . . ?
H22A C22 H22B 109.5 . . ?
C19 C22 H22C 109.5 . . ?
H22A C22 H22C 109.5 . . ?
H22B C22 H22C 109.5 . . ?
C23 N8 C27 116.7(2) . . ?
C23 N8 Ru1 118.88(16) . . ?
C27 N8 Ru1 124.43(17) . . ?
N8 C23 C24 123.1(2) . . ?
N8 C23 H23 118.5 . . ?
C24 C23 H23 118.5 . . ?
C23 C24 C25 120.4(3) . . ?
C23 C24 H24 119.8 . . ?
C25 C24 H24 119.8 . . ?
C26 C25 C24 116.5(3) . . ?
C26 C25 C28 121.7(3) . . ?
C24 C25 C28 121.8(3) . . ?
C27 C26 C25 120.5(3) . . ?
C27 C26 H26 119.7 . . ?
C25 C26 H26 119.7 . . ?
N8 C27 C26 122.9(3) . . ?
N8 C27 H27 118.6 . . ?
C26 C27 H27 118.6 . . ?
C25 C28 H28A 109.5 . . ?
C25 C28 H28B 109.5 . . ?
H28A C28 H28B 109.5 . . ?
C25 C28 H28C 109.5 . . ?
H28A C28 H28C 109.5 . . ?
H28B C28 H28C 109.5 . . ?
F2 P1 F3 89.65(14) . . ?
F2 P1 F6 90.68(13) . . ?
F3 P1 F6 90.53(11) . . ?
F2 P1 F4 179.16(14) . . ?
F3 P1 F4 89.65(12) . . ?
F6 P1 F4 89.78(12) . . ?
F2 P1 F1 91.96(14) . . ?
F3 P1 F1 178.38(14) . . ?
F6 P1 F1 89.67(11) . . ?
F4 P1 F1 88.75(12) . . ?
F2 P1 F5 89.58(12) . . ?
F3 P1 F5 91.01(12) . . ?
F6 P1 F5 178.44(12) . . ?
F4 P1 F5 89.97(12) . . ?
F1 P1 F5 88.79(11) . . ?
F10B P2 F7B 93.7(9) . . ?
F10B P2 F8B 173.1(7) . . ?
F7B P2 F8B 93.1(8) . . ?
F10B P2 F9B 88.3(8) . . ?
F7B P2 F9B 177.8(9) . . ?
F8B P2 F9B 84.8(6) . . ?
F10A P2 F9A 90.5(5) . . ?
F10B P2 F12 103.6(6) . . ?
F7B P2 F12 87.2(7) . . ?
F8B P2 F12 76.7(4) . . ?
F10A P2 F12 83.0(4) . . ?
F9B P2 F12 91.6(7) . . ?
F9A P2 F12 95.0(6) . . ?
F10B P2 F11 78.2(6) . . ?
F7B P2 F11 90.7(7) . . ?
F8B P2 F11 101.8(4) . . ?
F10A P2 F11 99.4(4) . . ?
F9B P2 F11 90.4(7) . . ?
F9A P2 F11 86.3(6) . . ?
F12 P2 F11 177.31(19) . . ?
F10A P2 F7A 91.1(8) . . ?
F9A P2 F7A 176.5(10) . . ?
F12 P2 F7A 88.2(8) . . ?
F11 P2 F7A 90.4(8) . . ?
F10A P2 F8A 178.0(4) . . ?
F9A P2 F8A 90.9(5) . . ?
F12 P2 F8A 95.5(3) . . ?
F11 P2 F8A 82.2(3) . . ?
F7A P2 F8A 87.6(7) . . ?
C30 C29 H29A 109.5 . . ?
C30 C29 H29B 109.5 . . ?
H29A C29 H29B 109.5 . . ?
C30 C29 H29C 109.5 . . ?
H29A C29 H29C 109.5 . . ?
H29B C29 H29C 109.5 . . ?
N9 C30 C29 178.0(7) . . ?

loop_
_geom_bond_atom_site_label_1
_geom_bond_atom_site_label_2
_geom_bond_distance
_geom_bond_site_symmetry_2
_geom_bond_publ_flag
Ru1 N4 1.953(2) . ?
Ru1 N3 1.9543(19) . ?
Ru1 N7 2.0845(19) . ?
Ru1 N8 2.092(2) . ?
Ru1 N6 2.123(2) . ?
Ru1 N1 2.128(2) . ?
N1 C1 1.321(3) . ?
N1 N2 1.386(3) . ?
N2 C3 1.354(3) . ?
N2 C4 1.406(3) . ?
N3 C4 1.334(3) . ?
N3 C8 1.366(3) . ?
N4 C13 1.335(3) . ?
N4 C9 1.364(3) . ?
N5 C14 1.359(3) . ?
N5 N6 1.386(3) . ?
N5 C13 1.402(3) . ?
N6 C16 1.323(3) . ?
C1 C2 1.403(4) . ?
C1 H1 0.9400 . ?
C2 C3 1.359(4) . ?
C2 H2 0.9400 . ?
C3 H3 0.9400 . ?
C4 C5 1.381(3) . ?
C5 C6 1.381(4) . ?
C5 H5 0.9400 . ?
C6 C7 1.387(4) . ?
C6 H6 0.9400 . ?
C7 C8 1.374(4) . ?
C7 H7 0.9400 . ?
C8 C9 1.481(3) . ?
C9 C10 1.379(4) . ?
C10 C11 1.388(4) . ?
C10 H10 0.9400 . ?
C11 C12 1.379(4) . ?
C11 H11 0.9400 . ?
C12 C13 1.387(4) . ?
C12 H12 0.9400 . ?
C14 C15 1.353(4) . ?
C14 H14 0.9400 . ?
C15 C16 1.407(4) . ?
C15 H15 0.9400 . ?
C16 H16 0.9400 . ?
N7 C17 1.346(3) . ?
N7 C21 1.348(3) . ?
C17 C18 1.375(3) . ?
C17 H17 0.9400 . ?
C18 C19 1.387(4) . ?
C18 H18 0.9400 . ?
C19 C20 1.391(4) . ?
C19 C22 1.494(4) . ?
C20 C21 1.373(4) . ?
C20 H20 0.9400 . ?
C21 H21 0.9400 . ?
C22 H22A 0.9700 . ?
C22 H22B 0.9700 . ?
C22 H22C 0.9700 . ?
N8 C23 1.345(3) . ?
N8 C27 1.345(3) . ?
C23 C24 1.376(4) . ?
C23 H23 0.9400 . ?
C24 C25 1.385(4) . ?
C24 H24 0.9400 . ?
C25 C26 1.383(4) . ?
C25 C28 1.500(4) . ?
C26 C27 1.377(4) . ?
C26 H26 0.9400 . ?
C27 H27 0.9400 . ?
C28 H28A 0.9700 . ?
C28 H28B 0.9700 . ?
C28 H28C 0.9700 . ?
P1 F2 1.578(2) . ?
P1 F3 1.588(2) . ?
P1 F6 1.5925(19) . ?
P1 F4 1.5927(19) . ?
P1 F1 1.593(2) . ?
P1 F5 1.5938(19) . ?
P2 F10B 1.501(10) . ?
P2 F7B 1.513(17) . ?
P2 F8B 1.545(7) . ?
P2 F10A 1.559(8) . ?
P2 F9B 1.562(15) . ?
P2 F9A 1.566(10) . ?
P2 F12 1.572(3) . ?
P2 F11 1.573(3) . ?
P2 F7A 1.576(16) . ?
P2 F8A 1.585(6) . ?
C29 C30 1.438(8) . ?
C29 H29A 0.9700 . ?
C29 H29B 0.9700 . ?
C29 H29C 0.9700 . ?
C30 N9 1.114(7) . ?

loop_
_geom_torsion_atom_site_label_1
_geom_torsion_atom_site_label_2
_geom_torsion_atom_site_label_3
_geom_torsion_atom_site_label_4
_geom_torsion
_geom_torsion_site_symmetry_1
_geom_torsion_site_symmetry_2
_geom_torsion_site_symmetry_3
_geom_torsion_site_symmetry_4
_geom_torsion_publ_flag
C1 N1 N2 C3 1.1(3) . . . . ?
Ru1 N1 N2 C3 -174.61(16) . . . . ?
C1 N1 N2 C4 178.6(2) . . . . ?
Ru1 N1 N2 C4 2.9(2) . . . . ?
C14 N5 N6 C16 0.5(3) . . . . ?
C13 N5 N6 C16 -178.9(2) . . . . ?
C14 N5 N6 Ru1 178.61(17) . . . . ?
C13 N5 N6 Ru1 -0.8(3) . . . . ?
N2 N1 C1 C2 -0.9(3) . . . . ?
Ru1 N1 C1 C2 172.0(2) . . . . ?
N1 C1 C2 C3 0.4(3) . . . . ?
N1 N2 C3 C2 -0.9(3) . . . . ?
C4 N2 C3 C2 -178.1(2) . . . . ?
C1 C2 C3 N2 0.3(3) . . . . ?
C8 N3 C4 C5 1.4(4) . . . . ?
Ru1 N3 C4 C5 -179.75(18) . . . . ?
C8 N3 C4 N2 -178.8(2) . . . . ?
Ru1 N3 C4 N2 0.1(3) . . . . ?
C3 N2 C4 N3 174.8(2) . . . . ?
N1 N2 C4 N3 -2.1(3) . . . . ?
C3 N2 C4 C5 -5.3(4) . . . . ?
N1 N2 C4 C5 177.7(2) . . . . ?
N3 C4 C5 C6 -0.1(4) . . . . ?
N2 C4 C5 C6 -179.9(2) . . . . ?
C4 C5 C6 C7 -1.2(4) . . . . ?
C5 C6 C7 C8 1.2(4) . . . . ?
C4 N3 C8 C7 -1.4(3) . . . . ?
Ru1 N3 C8 C7 179.67(18) . . . . ?
C4 N3 C8 C9 178.4(2) . . . . ?
Ru1 N3 C8 C9 -0.5(3) . . . . ?
C6 C7 C8 N3 0.2(4) . . . . ?
C6 C7 C8 C9 -179.7(2) . . . . ?
C13 N4 C9 C10 0.6(4) . . . . ?
Ru1 N4 C9 C10 -179.68(19) . . . . ?
C13 N4 C9 C8 -178.8(2) . . . . ?
Ru1 N4 C9 C8 0.9(3) . . . . ?
N3 C8 C9 N4 -0.3(3) . . . . ?
C7 C8 C9 N4 179.6(2) . . . . ?
N3 C8 C9 C10 -179.6(2) . . . . ?
C7 C8 C9 C10 0.2(4) . . . . ?
N4 C9 C10 C11 -0.6(4) . . . . ?
C8 C9 C10 C11 178.8(3) . . . . ?
C9 C10 C11 C12 0.5(4) . . . . ?
C10 C11 C12 C13 -0.5(4) . . . . ?
C9 N4 C13 C12 -0.6(4) . . . . ?
Ru1 N4 C13 C12 179.7(2) . . . . ?
C9 N4 C13 N5 179.5(2) . . . . ?
Ru1 N4 C13 N5 -0.2(3) . . . . ?
C11 C12 C13 N4 0.5(4) . . . . ?
C11 C12 C13 N5 -179.6(3) . . . . ?
C14 N5 C13 N4 -178.6(3) . . . . ?
N6 N5 C13 N4 0.7(3) . . . . ?
C14 N5 C13 C12 1.5(4) . . . . ?
N6 N5 C13 C12 -179.2(2) . . . . ?
N6 N5 C14 C15 -0.5(3) . . . . ?
C13 N5 C14 C15 178.9(3) . . . . ?
N5 C14 C15 C16 0.3(3) . . . . ?
N5 N6 C16 C15 -0.3(3) . . . . ?
Ru1 N6 C16 C15 -177.2(2) . . . . ?
C14 C15 C16 N6 0.1(3) . . . . ?
C21 N7 C17 C18 0.4(3) . . . . ?
Ru1 N7 C17 C18 -179.49(18) . . . . ?
N7 C17 C18 C19 -0.4(4) . . . . ?
C17 C18 C19 C20 0.0(4) . . . . ?
C17 C18 C19 C22 -179.8(2) . . . . ?
C18 C19 C20 C21 0.5(4) . . . . ?
C22 C19 C20 C21 -179.8(2) . . . . ?
C17 N7 C21 C20 0.1(3) . . . . ?
Ru1 N7 C21 C20 179.97(19) . . . . ?
C19 C20 C21 N7 -0.5(4) . . . . ?
C27 N8 C23 C24 -0.5(4) . . . . ?
Ru1 N8 C23 C24 179.4(2) . . . . ?
N8 C23 C24 C25 -0.1(4) . . . . ?
C23 C24 C25 C26 0.7(4) . . . . ?
C23 C24 C25 C28 -179.0(3) . . . . ?
C24 C25 C26 C27 -0.7(4) . . . . ?
C28 C25 C26 C27 179.0(3) . . . . ?
C23 N8 C27 C26 0.5(4) . . . . ?
Ru1 N8 C27 C26 -179.4(2) . . . . ?
C25 C26 C27 N8 0.2(5) . . . . ?
